data_7240255
loop_
_publ_author_name
'Medvedev, Alexander G.'
'Grishanov, Dmitry A.'
'Churakov, Andrei V.'
'Mikhaylov, Alexey A.'
'Lev, Ovadia'
'Prikhodchenko, Petr V.'

_publ_section_title
;
 Hydroperoxo double hydrogen bonding: stabilization of hydroperoxo
 complexes exemplified by triphenylsilicon and triphenylgermanium
 hydroperoxides
;
_journal_issue 11
_journal_name_full CrystEngComm
_journal_page_first 1922
_journal_page_last 1928
_journal_paper_doi 10.1039/C9CE01882D
_journal_volume 22
_journal_year 2020
_chemical_formula_moiety 'C18 H16 Ge O2'
_chemical_formula_sum 'C18 H16 Ge O2'
_chemical_formula_weight 336.90
_space_group_IT_number 2
_space_group_name_Hall '-P 1'
_space_group_name_H-M_alt 'P -1'
_symmetry_cell_setting triclinic
_symmetry_space_group_name_Hall '-P 1'
_symmetry_space_group_name_H-M 'P -1'
_atom_sites_solution_hydrogens difmap
_atom_sites_solution_primary direct
_atom_sites_solution_secondary difmap
_audit_creation_method SHELXL-97
_audit_update_record
;
2019-05-12 deposited with the CCDC.	2020-01-07 downloaded from the CCDC.
;
_cell_angle_alpha 88.4868(9)
_cell_angle_beta 89.8466(10)
_cell_angle_gamma 65.3416(9)
_cell_formula_units_Z 4
_cell_length_a 9.8517(3)
_cell_length_b 11.4503(3)
_cell_length_c 15.0058(4)
_cell_measurement_reflns_used 8393
_cell_measurement_temperature 150(2)
_cell_measurement_theta_max 30.531
_cell_measurement_theta_min 2.275
_cell_volume 1537.77(7)
_computing_cell_refinement 'SAINT (Bruker, 2018)'
_computing_data_collection '<i>APEX3</i> (Bruker, 2018)'
_computing_data_reduction 'SAINT (Bruker, 2018)'
_computing_molecular_graphics 'SHELXTL (Sheldrick, 2008)'
_computing_publication_material 'SHELXTL (Sheldrick, 2008)'
_computing_structure_refinement 'SHELXTL (Sheldrick, 2008)'
_computing_structure_solution 'SHELXTL (Sheldrick, 2008)'
_diffrn_ambient_temperature 150(2)
_diffrn_measured_fraction_theta_full 0.992
_diffrn_measured_fraction_theta_max 0.992
_diffrn_measurement_device_type 'Bruker SMART APEX II'
_diffrn_measurement_method \w
_diffrn_radiation_monochromator graphite
_diffrn_radiation_source 'fine-focus sealed tube'
_diffrn_radiation_type MoK\a
_diffrn_radiation_wavelength 0.71073
_diffrn_reflns_av_R_equivalents 0.0257
_diffrn_reflns_av_sigmaI/netI 0.0419
_diffrn_reflns_limit_h_max 12
_diffrn_reflns_limit_h_min -12
_diffrn_reflns_limit_k_max 14
_diffrn_reflns_limit_k_min -13
_diffrn_reflns_limit_l_max 19
_diffrn_reflns_limit_l_min -19
_diffrn_reflns_number 15171
_diffrn_reflns_theta_full 27.00
_diffrn_reflns_theta_max 27.00
_diffrn_reflns_theta_min 2.27
_diffrn_standards_decay_% 0
_exptl_absorpt_coefficient_mu 1.993
_exptl_absorpt_correction_T_max 0.9803
_exptl_absorpt_correction_T_min 0.5028
_exptl_absorpt_correction_type multi-scan
_exptl_absorpt_process_details 'SADABS (Bruker, 2016)'
_exptl_crystal_colour colourless
_exptl_crystal_density_diffrn 1.455
_exptl_crystal_density_method 'not measured'
_exptl_crystal_description plate
_exptl_crystal_F_000 688
_exptl_crystal_size_max 0.40
_exptl_crystal_size_mid 0.25
_exptl_crystal_size_min 0.01
_refine_diff_density_max 0.939
_refine_diff_density_min -0.590
_refine_diff_density_rms 0.076
_refine_ls_extinction_method none
_refine_ls_goodness_of_fit_ref 1.069
_refine_ls_hydrogen_treatment refall
_refine_ls_matrix_type full
_refine_ls_number_parameters 507
_refine_ls_number_reflns 6668
_refine_ls_number_restraints 0
_refine_ls_restrained_S_all 1.069
_refine_ls_R_factor_all 0.0517
_refine_ls_R_factor_gt 0.0394
_refine_ls_shift/su_max 0.001
_refine_ls_shift/su_mean 0.000
_refine_ls_structure_factor_coef Fsqd
_refine_ls_weighting_details 'calc w=1/[\s^2^(Fo^2^)+(0.0599P)^2^+0.2515P] where P=(Fo^2^+2Fc^2^)/3'
_refine_ls_weighting_scheme calc
_refine_ls_wR_factor_gt 0.1003
_refine_ls_wR_factor_ref 0.1052
_reflns_number_gt 5425
_reflns_number_total 6668
_reflns_threshold_expression I>2\s(I)
_cod_data_source_file c9ce01882d3.cif
_cod_data_source_block a_CCDC1
_cod_depositor_comments 'Adding full bibliography for 7240253--7240255.cif.'
_cod_database_code 7240255

loop_
_symmetry_equiv_pos_as_xyz
'x, y, z'
'-x, -y, -z'

loop_
_atom_site_label
_atom_site_type_symbol
_atom_site_fract_x
_atom_site_fract_y
_atom_site_fract_z
_atom_site_U_iso_or_equiv
_atom_site_adp_type
_atom_site_occupancy
_atom_site_symmetry_multiplicity
_atom_site_calc_flag
_atom_site_refinement_flags
_atom_site_disorder_assembly
_atom_site_disorder_group
Ge1 Ge 0.77416(3) 0.73674(3) 0.98171(2) 0.03190(10) Uani 1 1 d . . .
Ge2 Ge 0.23679(3) 0.74788(3) 0.471202(19) 0.02620(10) Uani 1 1 d . . .
O11 O 0.4965(3) 0.8918(2) 0.93441(18) 0.0554(7) Uani 1 1 d . . .
O12 O 0.6352(2) 0.9023(2) 0.95913(15) 0.0442(5) Uani 1 1 d . . .
O21 O 0.3354(2) 0.5005(2) 0.50300(17) 0.0436(6) Uani 1 1 d . . .
O22 O 0.3726(2) 0.58666(18) 0.44324(14) 0.0340(4) Uani 1 1 d . . .
C11 C 0.7119(3) 0.6542(3) 1.0769(2) 0.0361(7) Uani 1 1 d . . .
C12 C 0.5923(4) 0.6194(4) 1.0659(2) 0.0460(8) Uani 1 1 d . . .
C13 C 0.5538(4) 0.5560(4) 1.1321(3) 0.0520(9) Uani 1 1 d . . .
C14 C 0.6314(4) 0.5235(4) 1.2124(3) 0.0508(9) Uani 1 1 d . . .
C15 C 0.7504(4) 0.5559(3) 1.2252(2) 0.0487(8) Uani 1 1 d . . .
C16 C 0.7910(4) 0.6200(3) 1.1582(2) 0.0420(7) Uani 1 1 d . . .
C21 C 0.9411(3) 0.7742(3) 1.01332(19) 0.0329(6) Uani 1 1 d . . .
C22 C 0.9329(4) 0.8549(4) 1.0833(2) 0.0495(9) Uani 1 1 d . . .
C23 C 1.0548(5) 0.8800(4) 1.1051(3) 0.0601(10) Uani 1 1 d . . .
C24 C 1.1854(4) 0.8262(4) 1.0582(2) 0.0522(9) Uani 1 1 d . . .
C25 C 1.1959(4) 0.7449(4) 0.9886(2) 0.0448(8) Uani 1 1 d . . .
C26 C 1.0755(3) 0.7203(3) 0.96661(19) 0.0347(6) Uani 1 1 d . . .
C31 C 0.8003(3) 0.6508(3) 0.86996(19) 0.0316(6) Uani 1 1 d . . .
C32 C 0.8304(4) 0.7073(3) 0.7931(2) 0.0372(7) Uani 1 1 d . . .
C33 C 0.8478(4) 0.6495(4) 0.7125(2) 0.0455(8) Uani 1 1 d . . .
C34 C 0.8363(4) 0.5330(4) 0.7061(2) 0.0490(9) Uani 1 1 d . . .
C35 C 0.8085(4) 0.4751(3) 0.7807(2) 0.0450(8) Uani 1 1 d . . .
C36 C 0.7900(3) 0.5336(3) 0.8630(2) 0.0388(7) Uani 1 1 d . . .
C41 C 0.2614(3) 0.7711(3) 0.59604(17) 0.0283(6) Uani 1 1 d . . .
C42 C 0.1414(4) 0.8125(3) 0.6532(2) 0.0375(7) Uani 1 1 d . . .
C43 C 0.1611(5) 0.8345(3) 0.7422(2) 0.0464(8) Uani 1 1 d . . .
C44 C 0.3008(5) 0.8149(4) 0.7732(2) 0.0495(9) Uani 1 1 d . . .
C45 C 0.4219(4) 0.7706(3) 0.7181(2) 0.0452(8) Uani 1 1 d . . .
C46 C 0.4027(4) 0.7487(3) 0.6298(2) 0.0394(7) Uani 1 1 d . . .
C51 C 0.3060(3) 0.8491(3) 0.39364(19) 0.0286(6) Uani 1 1 d . . .
C52 C 0.3190(4) 0.9574(3) 0.4242(2) 0.0370(7) Uani 1 1 d . . .
C53 C 0.3743(4) 1.0265(3) 0.3685(3) 0.0453(8) Uani 1 1 d . . .
C54 C 0.4155(4) 0.9878(3) 0.2830(2) 0.0409(7) Uani 1 1 d . . .
C55 C 0.4048(4) 0.8802(4) 0.2520(2) 0.0424(8) Uani 1 1 d . . .
C56 C 0.3491(4) 0.8118(3) 0.3069(2) 0.0378(7) Uani 1 1 d . . .
C61 C 0.0410(3) 0.7589(3) 0.44115(18) 0.0266(6) Uani 1 1 d . . .
C62 C -0.0428(3) 0.8420(3) 0.3729(2) 0.0354(7) Uani 1 1 d . . .
C63 C -0.1831(4) 0.8504(3) 0.3507(2) 0.0422(8) Uani 1 1 d . . .
C64 C -0.2404(3) 0.7741(3) 0.3960(2) 0.0377(7) Uani 1 1 d . . .
C65 C -0.1586(3) 0.6910(3) 0.4630(2) 0.0343(7) Uani 1 1 d . . .
C66 C -0.0187(3) 0.6831(3) 0.4859(2) 0.0299(6) Uani 1 1 d . . .
H1 H 0.429(5) 0.965(4) 0.967(3) 0.067(12) Uiso 1 1 d . . .
H2 H 0.425(5) 0.475(4) 0.531(3) 0.089(15) Uiso 1 1 d . . .
H12 H 0.529(4) 0.648(3) 1.008(2) 0.039(9) Uiso 1 1 d . . .
H13 H 0.478(4) 0.533(3) 1.127(2) 0.054(10) Uiso 1 1 d . . .
H14 H 0.618(4) 0.488(4) 1.268(3) 0.066(12) Uiso 1 1 d . . .
H15 H 0.805(5) 0.526(4) 1.283(3) 0.071(12) Uiso 1 1 d . . .
H16 H 0.870(4) 0.644(3) 1.163(2) 0.051(10) Uiso 1 1 d . . .
H22 H 0.838(4) 0.905(3) 1.109(2) 0.048(10) Uiso 1 1 d . . .
H23 H 1.040(4) 0.939(3) 1.155(3) 0.057(10) Uiso 1 1 d . . .
H24 H 1.270(4) 0.845(3) 1.071(2) 0.051(10) Uiso 1 1 d . . .
H25 H 1.297(4) 0.701(4) 0.959(3) 0.058(11) Uiso 1 1 d . . .
H26 H 1.082(3) 0.658(3) 0.922(2) 0.041(9) Uiso 1 1 d . . .
H32 H 0.830(3) 0.787(3) 0.796(2) 0.030(8) Uiso 1 1 d . . .
H33 H 0.863(4) 0.694(3) 0.660(2) 0.047(9) Uiso 1 1 d . . .
H34 H 0.841(4) 0.494(4) 0.658(3) 0.060(11) Uiso 1 1 d . . .
H35 H 0.804(5) 0.396(4) 0.770(3) 0.072(12) Uiso 1 1 d . . .
H36 H 0.775(4) 0.497(3) 0.918(2) 0.048(10) Uiso 1 1 d . . .
H42 H 0.053(3) 0.830(2) 0.6330(18) 0.020(7) Uiso 1 1 d . . .
H43 H 0.081(4) 0.866(3) 0.775(2) 0.051(11) Uiso 1 1 d . . .
H44 H 0.303(4) 0.837(4) 0.824(3) 0.061(12) Uiso 1 1 d . . .
H45 H 0.510(4) 0.754(3) 0.746(2) 0.054(11) Uiso 1 1 d . . .
H46 H 0.479(4) 0.725(3) 0.596(3) 0.055(11) Uiso 1 1 d . . .
H52 H 0.291(3) 0.982(3) 0.480(2) 0.033(8) Uiso 1 1 d . . .
H53 H 0.378(4) 1.098(4) 0.388(3) 0.054(10) Uiso 1 1 d . . .
H54 H 0.457(4) 1.023(3) 0.243(2) 0.048(10) Uiso 1 1 d . . .
H55 H 0.431(3) 0.854(3) 0.197(2) 0.036(9) Uiso 1 1 d . . .
H56 H 0.346(4) 0.743(4) 0.281(3) 0.057(11) Uiso 1 1 d . . .
H62 H 0.000(3) 0.895(3) 0.347(2) 0.035(8) Uiso 1 1 d . . .
H63 H -0.237(4) 0.895(3) 0.306(2) 0.047(10) Uiso 1 1 d . . .
H64 H -0.332(4) 0.781(3) 0.385(2) 0.041(9) Uiso 1 1 d . . .
H65 H -0.196(4) 0.649(3) 0.496(2) 0.038(9) Uiso 1 1 d . . .
H66 H 0.034(3) 0.631(3) 0.530(2) 0.027(8) Uiso 1 1 d . . .

loop_
_atom_site_aniso_label
_atom_site_aniso_U_11
_atom_site_aniso_U_22
_atom_site_aniso_U_33
_atom_site_aniso_U_23
_atom_site_aniso_U_13
_atom_site_aniso_U_12
Ge1 0.02745(17) 0.03967(19) 0.02918(17) -0.00885(13) 0.00082(12) -0.01415(14)
Ge2 0.02453(16) 0.02962(16) 0.02896(17) -0.00294(12) -0.00053(12) -0.01563(12)
O11 0.0355(13) 0.0553(15) 0.0696(17) -0.0235(14) -0.0111(12) -0.0120(11)
O12 0.0293(11) 0.0450(12) 0.0529(14) -0.0149(11) -0.0035(10) -0.0093(9)
O21 0.0325(12) 0.0366(11) 0.0685(16) 0.0071(11) -0.0050(11) -0.0215(10)
O22 0.0295(10) 0.0301(10) 0.0438(12) -0.0006(9) 0.0005(9) -0.0138(8)
C11 0.0306(15) 0.0475(17) 0.0340(16) -0.0125(14) 0.0074(13) -0.0193(14)
C12 0.0367(18) 0.064(2) 0.0443(19) -0.0189(17) 0.0068(15) -0.0272(17)
C13 0.045(2) 0.065(2) 0.061(2) -0.0209(19) 0.0138(18) -0.0373(19)
C14 0.060(2) 0.048(2) 0.050(2) -0.0124(18) 0.0206(18) -0.0278(18)
C15 0.052(2) 0.052(2) 0.0405(19) -0.0080(17) 0.0053(17) -0.0206(17)
C16 0.0386(18) 0.056(2) 0.0378(17) -0.0111(15) 0.0049(14) -0.0253(16)
C21 0.0342(15) 0.0380(15) 0.0294(14) -0.0036(12) -0.0035(12) -0.0178(13)
C22 0.046(2) 0.057(2) 0.049(2) -0.0192(18) 0.0089(17) -0.0237(17)
C23 0.066(3) 0.066(2) 0.061(2) -0.024(2) -0.004(2) -0.038(2)
C24 0.051(2) 0.066(2) 0.053(2) -0.0029(19) -0.0079(18) -0.037(2)
C25 0.0374(18) 0.062(2) 0.0380(18) 0.0024(16) -0.0015(15) -0.0239(16)
C26 0.0359(16) 0.0437(17) 0.0261(14) -0.0031(13) -0.0006(12) -0.0182(14)
C31 0.0252(14) 0.0394(16) 0.0290(14) -0.0091(12) 0.0014(11) -0.0119(12)
C32 0.0367(17) 0.0414(18) 0.0360(16) -0.0033(14) -0.0036(13) -0.0186(14)
C33 0.0446(19) 0.060(2) 0.0331(17) -0.0047(16) 0.0037(15) -0.0234(17)
C34 0.048(2) 0.059(2) 0.0375(19) -0.0202(17) 0.0003(16) -0.0187(17)
C35 0.0462(19) 0.0463(19) 0.048(2) -0.0140(16) 0.0010(16) -0.0236(16)
C36 0.0340(17) 0.0435(18) 0.0417(18) -0.0030(15) 0.0007(14) -0.0190(14)
C41 0.0377(15) 0.0305(14) 0.0229(13) 0.0003(11) -0.0014(12) -0.0204(12)
C42 0.0417(18) 0.0401(17) 0.0378(17) -0.0046(14) 0.0008(14) -0.0239(14)
C43 0.062(2) 0.047(2) 0.0385(18) -0.0096(16) 0.0138(17) -0.0314(18)
C44 0.079(3) 0.052(2) 0.0341(18) -0.0029(16) -0.0087(19) -0.044(2)
C45 0.054(2) 0.053(2) 0.0413(18) 0.0056(16) -0.0139(17) -0.0354(18)
C46 0.0397(18) 0.0449(18) 0.0424(18) 0.0011(15) -0.0053(15) -0.0265(15)
C51 0.0235(14) 0.0329(14) 0.0328(15) -0.0007(12) -0.0016(11) -0.0151(11)
C52 0.0423(18) 0.0366(16) 0.0372(17) -0.0081(14) 0.0085(14) -0.0213(14)
C53 0.050(2) 0.0337(17) 0.059(2) -0.0014(16) 0.0058(17) -0.0249(15)
C54 0.0369(17) 0.0480(19) 0.0417(18) 0.0107(15) 0.0000(14) -0.0221(15)
C55 0.0420(18) 0.062(2) 0.0317(17) -0.0014(16) 0.0011(15) -0.0299(17)
C56 0.0412(18) 0.0508(19) 0.0330(16) -0.0073(14) 0.0010(13) -0.0303(15)
C61 0.0266(14) 0.0292(14) 0.0269(13) -0.0071(11) 0.0010(11) -0.0141(11)
C62 0.0316(16) 0.0380(16) 0.0373(16) 0.0007(14) 0.0014(13) -0.0153(13)
C63 0.0337(17) 0.053(2) 0.0366(17) 0.0059(16) -0.0075(14) -0.0149(15)
C64 0.0263(15) 0.0485(18) 0.0419(17) -0.0093(15) -0.0020(13) -0.0188(14)
C65 0.0312(16) 0.0382(16) 0.0408(17) -0.0072(14) 0.0060(13) -0.0215(13)
C66 0.0291(15) 0.0330(15) 0.0302(15) -0.0022(13) 0.0002(12) -0.0155(12)

loop_
_atom_type_symbol
_atom_type_description
_atom_type_scat_dispersion_real
_atom_type_scat_dispersion_imag
_atom_type_scat_source
C C 0.0033 0.0016 'International Tables Vol C Tables 4.2.6.8 and 6.1.1.4'
H H 0.0000 0.0000 'International Tables Vol C Tables 4.2.6.8 and 6.1.1.4'
O O 0.0106 0.0060 'International Tables Vol C Tables 4.2.6.8 and 6.1.1.4'
Ge Ge 0.1547 1.8001 'International Tables Vol C Tables 4.2.6.8 and 6.1.1.4'

loop_
_geom_angle_atom_site_label_1
_geom_angle_atom_site_label_2
_geom_angle_atom_site_label_3
_geom_angle
_geom_angle_site_symmetry_1
_geom_angle_site_symmetry_3
_geom_angle_publ_flag
O12 Ge1 C11 111.61(12) . . ?
O12 Ge1 C21 98.52(11) . . ?
C11 Ge1 C21 113.54(12) . . ?
O12 Ge1 C31 105.60(11) . . ?
C11 Ge1 C31 113.19(12) . . ?
C21 Ge1 C31 113.14(12) . . ?
O22 Ge2 C41 107.78(11) . . ?
O22 Ge2 C61 107.20(10) . . ?
C41 Ge2 C61 113.51(11) . . ?
O22 Ge2 C51 99.39(10) . . ?
C41 Ge2 C51 113.06(11) . . ?
C61 Ge2 C51 114.52(11) . . ?
O12 O11 H1 97(2) . . ?
O11 O12 Ge1 105.89(15) . . ?
O22 O21 H2 90(3) . . ?
O21 O22 Ge2 104.12(14) . . ?
C12 C11 C16 117.6(3) . . ?
C12 C11 Ge1 121.5(2) . . ?
C16 C11 Ge1 120.8(2) . . ?
C13 C12 C11 121.0(3) . . ?
C13 C12 H12 120.2(18) . . ?
C11 C12 H12 118.7(18) . . ?
C12 C13 C14 121.0(3) . . ?
C12 C13 H13 123(2) . . ?
C14 C13 H13 116(2) . . ?
C13 C14 C15 119.4(4) . . ?
C13 C14 H14 134(2) . . ?
C15 C14 H14 106(2) . . ?
C16 C15 C14 120.0(4) . . ?
C16 C15 H15 124(2) . . ?
C14 C15 H15 116(2) . . ?
C15 C16 C11 120.9(3) . . ?
C15 C16 H16 124(2) . . ?
C11 C16 H16 115(2) . . ?
C22 C21 C26 117.8(3) . . ?
C22 C21 Ge1 121.6(2) . . ?
C26 C21 Ge1 120.6(2) . . ?
C23 C22 C21 120.5(3) . . ?
C23 C22 H22 119(2) . . ?
C21 C22 H22 119(2) . . ?
C24 C23 C22 120.7(3) . . ?
C24 C23 H23 124(2) . . ?
C22 C23 H23 116(2) . . ?
C23 C24 C25 119.6(3) . . ?
C23 C24 H24 122(2) . . ?
C25 C24 H24 119(2) . . ?
C26 C25 C24 119.9(3) . . ?
C26 C25 H25 123(2) . . ?
C24 C25 H25 117(2) . . ?
C25 C26 C21 121.5(3) . . ?
C25 C26 H26 121.8(19) . . ?
C21 C26 H26 116.5(19) . . ?
C36 C31 C32 118.5(3) . . ?
C36 C31 Ge1 122.1(2) . . ?
C32 C31 Ge1 119.3(2) . . ?
C33 C32 C31 120.8(3) . . ?
C33 C32 H32 120(2) . . ?
C31 C32 H32 119(2) . . ?
C32 C33 C34 120.2(3) . . ?
C32 C33 H33 119(2) . . ?
C34 C33 H33 121(2) . . ?
C35 C34 C33 120.0(3) . . ?
C35 C34 H34 115(3) . . ?
C33 C34 H34 125(3) . . ?
C34 C35 C36 120.1(3) . . ?
C34 C35 H35 114(3) . . ?
C36 C35 H35 126(3) . . ?
C31 C36 C35 120.3(3) . . ?
C31 C36 H36 116(2) . . ?
C35 C36 H36 124(2) . . ?
C42 C41 C46 118.7(3) . . ?
C42 C41 Ge2 121.4(2) . . ?
C46 C41 Ge2 119.9(2) . . ?
C41 C42 C43 120.2(3) . . ?
C41 C42 H42 119.9(18) . . ?
C43 C42 H42 119.8(18) . . ?
C44 C43 C42 119.9(3) . . ?
C44 C43 H43 123(3) . . ?
C42 C43 H43 117(3) . . ?
C45 C44 C43 120.8(3) . . ?
C45 C44 H44 124(3) . . ?
C43 C44 H44 115(3) . . ?
C44 C45 C46 119.4(3) . . ?
C44 C45 H45 114(2) . . ?
C46 C45 H45 126(2) . . ?
C45 C46 C41 120.9(3) . . ?
C45 C46 H46 117(3) . . ?
C41 C46 H46 122(3) . . ?
C52 C51 C56 118.5(3) . . ?
C52 C51 Ge2 121.0(2) . . ?
C56 C51 Ge2 120.5(2) . . ?
C51 C52 C53 120.3(3) . . ?
C51 C52 H52 119.0(19) . . ?
C53 C52 H52 120.7(19) . . ?
C54 C53 C52 119.9(3) . . ?
C54 C53 H53 121(2) . . ?
C52 C53 H53 119(2) . . ?
C55 C54 C53 120.6(3) . . ?
C55 C54 H54 113(2) . . ?
C53 C54 H54 127(2) . . ?
C54 C55 C56 119.6(3) . . ?
C54 C55 H55 122(2) . . ?
C56 C55 H55 119(2) . . ?
C55 C56 C51 121.1(3) . . ?
C55 C56 H56 114(2) . . ?
C51 C56 H56 125(2) . . ?
C62 C61 C66 118.4(3) . . ?
C62 C61 Ge2 120.3(2) . . ?
C66 C61 Ge2 121.3(2) . . ?
C63 C62 C61 120.8(3) . . ?
C63 C62 H62 124.0(19) . . ?
C61 C62 H62 115.0(19) . . ?
C62 C63 C64 119.9(3) . . ?
C62 C63 H63 125(2) . . ?
C64 C63 H63 115(2) . . ?
C65 C64 C63 120.0(3) . . ?
C65 C64 H64 119(2) . . ?
C63 C64 H64 121(2) . . ?
C64 C65 C66 120.3(3) . . ?
C64 C65 H65 121(2) . . ?
C66 C65 H65 118(2) . . ?
C65 C66 C61 120.7(3) . . ?
C65 C66 H66 120.5(19) . . ?
C61 C66 H66 118.8(19) . . ?

loop_
_geom_bond_atom_site_label_1
_geom_bond_atom_site_label_2
_geom_bond_distance
_geom_bond_site_symmetry_2
_geom_bond_publ_flag
Ge1 O12 1.840(2) . ?
Ge1 C11 1.928(3) . ?
Ge1 C21 1.928(3) . ?
Ge1 C31 1.929(3) . ?
Ge2 O22 1.830(2) . ?
Ge2 C41 1.929(3) . ?
Ge2 C61 1.933(3) . ?
Ge2 C51 1.935(3) . ?
O11 O12 1.471(3) . ?
O11 H1 0.97(4) . ?
O21 O22 1.471(3) . ?
O21 H2 0.91(5) . ?
C11 C12 1.404(4) . ?
C11 C16 1.405(5) . ?
C12 C13 1.360(5) . ?
C12 H12 1.03(3) . ?
C13 C14 1.384(6) . ?
C13 H13 0.89(4) . ?
C14 C15 1.385(5) . ?
C14 H14 0.95(4) . ?
C15 C16 1.383(5) . ?
C15 H15 0.99(4) . ?
C16 H16 0.93(3) . ?
C21 C22 1.397(4) . ?
C21 C26 1.400(4) . ?
C22 C23 1.387(5) . ?
C22 H22 0.96(4) . ?
C23 C24 1.373(6) . ?
C23 H23 0.99(4) . ?
C24 C25 1.392(5) . ?
C24 H24 0.97(3) . ?
C25 C26 1.372(4) . ?
C25 H25 1.02(4) . ?
C26 H26 0.97(3) . ?
C31 C36 1.394(4) . ?
C31 C32 1.399(4) . ?
C32 C33 1.369(5) . ?
C32 H32 0.91(3) . ?
C33 C34 1.391(5) . ?
C33 H33 0.97(3) . ?
C34 C35 1.371(5) . ?
C34 H34 0.85(4) . ?
C35 C36 1.396(5) . ?
C35 H35 0.95(4) . ?
C36 H36 0.95(3) . ?
C41 C42 1.381(4) . ?
C41 C46 1.399(4) . ?
C42 C43 1.394(5) . ?
C42 H42 0.87(3) . ?
C43 C44 1.378(5) . ?
C43 H43 0.87(4) . ?
C44 C45 1.369(5) . ?
C44 H44 0.82(4) . ?
C45 C46 1.384(5) . ?
C45 H45 0.91(3) . ?
C46 H46 0.85(4) . ?
C51 C52 1.388(4) . ?
C51 C56 1.390(4) . ?
C52 C53 1.394(4) . ?
C52 H52 0.90(3) . ?
C53 C54 1.373(5) . ?
C53 H53 0.90(4) . ?
C54 C55 1.372(5) . ?
C54 H54 0.91(3) . ?
C55 C56 1.384(4) . ?
C55 H55 0.88(3) . ?
C56 H56 0.89(4) . ?
C61 C62 1.390(4) . ?
C61 C66 1.394(4) . ?
C62 C63 1.386(4) . ?
C62 H62 0.95(3) . ?
C63 C64 1.387(5) . ?
C63 H63 0.86(4) . ?
C64 C65 1.370(4) . ?
C64 H64 0.89(3) . ?
C65 C66 1.387(4) . ?
C65 H65 0.87(3) . ?
C66 H66 0.88(3) . ?

loop_
_geom_hbond_atom_site_label_D
_geom_hbond_atom_site_label_H
_geom_hbond_atom_site_label_A
_geom_hbond_distance_DH
_geom_hbond_distance_HA
_geom_hbond_distance_DA
_geom_hbond_angle_DHA
_geom_hbond_site_symmetry_A
O11 H1 O12 0.97(4) 1.79(4) 2.726(3) 160(3) 2_677
O21 H2 O22 0.91(5) 1.86(5) 2.738(3) 164(4) 2_666

loop_
_geom_torsion_atom_site_label_1
_geom_torsion_atom_site_label_2
_geom_torsion_atom_site_label_3
_geom_torsion_atom_site_label_4
_geom_torsion
_geom_torsion_site_symmetry_1
_geom_torsion_site_symmetry_2
_geom_torsion_site_symmetry_3
_geom_torsion_site_symmetry_4
_geom_torsion_publ_flag
Ge1 O12 O11 H1 139(2) . . . . ?
Ge2 O22 O21 H2 -115(3) . . . . ?
C21 Ge1 O12 O11 -179.32(18) . . . . ?
C51 Ge2 O22 O21 176.87(15) . . . . ?
